data_7211736
loop_
_publ_author_name
'Liu, Guang-Xiang'
'Zhu, Kun'
'Xu, Huan-Min'
'Nishihara, Sadafumi'
'Huang, Rong-Yi'
'Ren, Xiao-Ming'

_publ_section_title
;
 Five 3D metal--organic frameworks constructed from V-shaped
 polycarboxylate acids and flexible imidazole-based ligands
;
_journal_issue 4
_journal_name_full CrystEngComm
_journal_page_first 1175
_journal_paper_doi 10.1039/b913942g
_journal_volume 12
_journal_year 2010
_chemical_formula_moiety 'C56 H42 N8 O10 S Zn2'
_chemical_formula_sum 'C56 H42 N8 O10 S Zn2'
_chemical_formula_weight 1149.78
_chemical_name_systematic
;
?
;
_space_group_IT_number 19
_symmetry_cell_setting orthorhombic
_symmetry_space_group_name_Hall 'P 2ac 2ab'
_symmetry_space_group_name_H-M 'P 21 21 21'
_atom_sites_solution_hydrogens geom
_atom_sites_solution_primary direct
_atom_sites_solution_secondary difmap
_audit_creation_method SHELXL-97
_cell_angle_alpha 90.00
_cell_angle_beta 90.00
_cell_angle_gamma 90.00
_cell_formula_units_Z 4
_cell_length_a 10.4927(13)
_cell_length_b 10.6448(14)
_cell_length_c 45.543(6)
_cell_measurement_reflns_used 9070
_cell_measurement_temperature 296(2)
_cell_measurement_theta_max 25.34
_cell_measurement_theta_min 2.24
_cell_volume 5086.8(11)
_computing_cell_refinement 'SAINT-PLUS, Ver. 6.0, 1997'
_computing_data_collection 'SMART, 1998'
_computing_data_reduction 'SAINT-PLUS, Ver. 6.0, 1997'
_computing_molecular_graphics 'XP, Ver. 6.10, Bruker AXS Inc., 2000'
_computing_publication_material 'SHELXTL-Bruker AXS Inc., 1998'
_computing_structure_refinement 'SHELXL-97 (Sheldrick, 1997)'
_computing_structure_solution 'SHELXS-97 (Sheldrick, 1990)'
_diffrn_ambient_temperature 296(2)
_diffrn_measured_fraction_theta_full 0.998
_diffrn_measured_fraction_theta_max 0.998
_diffrn_measurement_device_type 'Bruker Smart Aepex CCD area detector'
_diffrn_measurement_method 'phi and omega scans'
_diffrn_radiation_monochromator graphite
_diffrn_radiation_source 'sealed tube'
_diffrn_radiation_type MoK\a
_diffrn_radiation_wavelength 0.71073
_diffrn_reflns_av_R_equivalents 0.0396
_diffrn_reflns_av_sigmaI/netI 0.0532
_diffrn_reflns_limit_h_max 12
_diffrn_reflns_limit_h_min -12
_diffrn_reflns_limit_k_max 12
_diffrn_reflns_limit_k_min -12
_diffrn_reflns_limit_l_max 55
_diffrn_reflns_limit_l_min -51
_diffrn_reflns_number 26204
_diffrn_reflns_theta_full 25.50
_diffrn_reflns_theta_max 25.50
_diffrn_reflns_theta_min 1.79
_exptl_absorpt_coefficient_mu 1.054
_exptl_absorpt_correction_T_max 0.8839
_exptl_absorpt_correction_T_min 0.7028
_exptl_absorpt_correction_type multi-scan
_exptl_absorpt_process_details 'SADABS(Bruker, 2000)'
_exptl_crystal_colour colorless
_exptl_crystal_density_diffrn 1.501
_exptl_crystal_density_method 'not measured'
_exptl_crystal_description block
_exptl_crystal_F_000 2360
_exptl_crystal_size_max 0.36
_exptl_crystal_size_mid 0.24
_exptl_crystal_size_min 0.12
_refine_diff_density_max 0.287
_refine_diff_density_min -0.350
_refine_diff_density_rms 0.047
_refine_ls_abs_structure_details 'Flack H D (1983), Acta Cryst. A39, 876-881'
_refine_ls_abs_structure_Flack 0.007(8)
_refine_ls_extinction_method none
_refine_ls_goodness_of_fit_ref 1.004
_refine_ls_hydrogen_treatment constr
_refine_ls_matrix_type full
_refine_ls_number_parameters 694
_refine_ls_number_reflns 9404
_refine_ls_number_restraints 0
_refine_ls_restrained_S_all 1.004
_refine_ls_R_factor_all 0.0449
_refine_ls_R_factor_gt 0.0353
_refine_ls_shift/su_max 0.001
_refine_ls_shift/su_mean 0.000
_refine_ls_structure_factor_coef Fsqd
_refine_ls_weighting_details 'calc w=1/[\s^2^(Fo^2^)+(0.0331P)^2^+0.0000P] where P=(Fo^2^+2Fc^2^)/3'
_refine_ls_weighting_scheme calc
_refine_ls_wR_factor_gt 0.0733
_refine_ls_wR_factor_ref 0.0761
_reflns_number_gt 8000
_reflns_number_total 9404
_reflns_threshold_expression >2sigma(I)
_cod_data_source_file b913942g.txt
_cod_data_source_block K2
_cod_depositor_comments
;
The following automatic conversions were performed:

'_symmetry_cell_setting' value 'Orthorhombic' changed to
'orthorhombic' according to
/home/saulius/struct/CIF-dictionaries/cif_core.dic dictionary named
'cif_core.dic' version 2.4.2 from 2011-04-26.

Automatic conversion script
Id: cif_fix_values 1891 2012-01-12 08:04:46Z andrius 
;
_cod_database_code 7211736

loop_
_symmetry_equiv_pos_as_xyz
'x, y, z'
'-x+1/2, -y, z+1/2'
'-x, y+1/2, -z+1/2'
'x+1/2, -y+1/2, -z'

loop_
_atom_site_label
_atom_site_type_symbol
_atom_site_fract_x
_atom_site_fract_y
_atom_site_fract_z
_atom_site_U_iso_or_equiv
_atom_site_adp_type
_atom_site_occupancy
_atom_site_symmetry_multiplicity
_atom_site_calc_flag
_atom_site_refinement_flags
Zn1 Zn 0.77318(3) 0.24872(4) 0.027272(7) 0.03789(10) Uani 1 1 d .
Zn2 Zn -0.08957(3) 0.02407(3) 0.272231(7) 0.03261(9) Uani 1 1 d .
N1 N 0.8200(3) 0.0715(3) 0.01586(6) 0.0437(7) Uani 1 1 d .
N2 N 0.9356(2) -0.0913(3) 0.00288(6) 0.0397(7) Uani 1 1 d .
N3 N 1.1658(2) -0.2473(3) -0.24346(5) 0.0442(6) Uani 1 1 d .
N4 N 1.2685(2) -0.4110(3) -0.25988(6) 0.0417(7) Uani 1 1 d .
N5 N 0.9180(3) 0.3152(3) 0.05142(6) 0.0444(7) Uani 1 1 d .
N6 N 1.0836(3) 0.4233(3) 0.06657(7) 0.0592(9) Uani 1 1 d .
N7 N 0.8216(3) 1.3316(3) 0.17833(7) 0.0584(9) Uani 1 1 d .
N8 N 0.9716(2) 1.4487(3) 0.19753(6) 0.0420(7) Uani 1 1 d .
O1 O 0.6378(2) 0.2283(2) 0.05783(5) 0.0476(6) Uani 1 1 d .
O2 O 0.5247(2) 0.1933(3) 0.01806(5) 0.0590(7) Uani 1 1 d .
O3 O 0.2405(2) 0.1365(3) 0.00481(5) 0.0583(7) Uani 1 1 d .
O4 O 0.3532(3) -0.0376(3) 0.01125(5) 0.0683(8) Uani 1 1 d .
O5 O 0.0260(2) 0.0793(2) 0.23889(5) 0.0400(5) Uani 1 1 d .
O6 O 0.0307(2) -0.1269(2) 0.23743(5) 0.0512(7) Uani 1 1 d .
O7 O 0.2776(2) -0.2654(2) 0.24229(5) 0.0515(6) Uani 1 1 d .
O8 O 0.1544(2) -0.3321(2) 0.20545(5) 0.0457(6) Uani 1 1 d .
O9 O 0.4425(2) 0.2668(2) 0.15389(4) 0.0511(6) Uani 1 1 d .
O10 O 0.2106(2) 0.3023(2) 0.15128(5) 0.0540(6) Uani 1 1 d .
S1 S 0.31751(8) 0.21951(8) 0.147497(16) 0.0374(2) Uani 1 1 d .
C1 C 0.5350(3) 0.1964(3) 0.04479(7) 0.0390(8) Uani 1 1 d .
C2 C 0.4232(3) 0.1608(3) 0.06380(6) 0.0339(7) Uani 1 1 d .
C3 C 0.4232(3) 0.1939(3) 0.09301(6) 0.0342(7) Uani 1 1 d .
H3 H 0.4928 0.2360 0.1009 0.041 Uiso 1 1 calc R
C4 C 0.3197(3) 0.1646(3) 0.11071(7) 0.0359(7) Uani 1 1 d .
C5 C 0.2173(3) 0.1009(3) 0.09918(7) 0.0466(9) Uani 1 1 d .
H5 H 0.1485 0.0802 0.1111 0.056 Uiso 1 1 calc R
C6 C 0.2171(3) 0.0680(3) 0.06998(7) 0.0488(9) Uani 1 1 d .
H6 H 0.1477 0.0247 0.0623 0.059 Uiso 1 1 calc R
C7 C 0.3188(3) 0.0984(3) 0.05188(7) 0.0366(7) Uani 1 1 d .
C8 C 0.3086(3) 0.0610(3) 0.01976(7) 0.0414(8) Uani 1 1 d .
C9 C 0.0698(3) -0.0240(3) 0.22918(6) 0.0331(7) Uani 1 1 d .
C10 C 0.1739(3) -0.0223(3) 0.20665(6) 0.0299(7) Uani 1 1 d .
C11 C 0.1962(3) 0.0849(3) 0.18997(6) 0.0312(7) Uani 1 1 d .
H11 H 0.1482 0.1571 0.1931 0.037 Uiso 1 1 calc R
C12 C 0.2895(3) 0.0839(3) 0.16879(6) 0.0323(7) Uani 1 1 d .
C13 C 0.3646(3) -0.0220(3) 0.16461(7) 0.0425(8) Uani 1 1 d .
H13 H 0.4307 -0.0205 0.1510 0.051 Uiso 1 1 calc R
C14 C 0.3409(3) -0.1297(3) 0.18070(7) 0.0395(8) Uani 1 1 d .
H14 H 0.3891 -0.2017 0.1774 0.047 Uiso 1 1 calc R
C15 C 0.2454(3) -0.1304(3) 0.20172(6) 0.0305(7) Uani 1 1 d .
C16 C 0.2239(3) -0.2510(3) 0.21870(6) 0.0355(7) Uani 1 1 d .
C17 C 0.9342(3) 0.0329(4) 0.00750(7) 0.0437(8) Uani 1 1 d .
H17 H 1.0044 0.0853 0.0051 0.052 Uiso 1 1 calc R
C18 C 0.7458(3) -0.0348(4) 0.01640(8) 0.0576(10) Uani 1 1 d .
H18 H 0.6600 -0.0373 0.0215 0.069 Uiso 1 1 calc R
C19 C 0.8168(3) -0.1355(4) 0.00838(9) 0.0561(10) Uani 1 1 d .
H19 H 0.7894 -0.2184 0.0069 0.067 Uiso 1 1 calc R
C20 C 1.0432(3) -0.1661(4) -0.00859(7) 0.0490(9) Uani 1 1 d .
H20A H 1.0341 -0.2524 -0.0021 0.059 Uiso 1 1 calc R
H20B H 1.1222 -0.1337 -0.0005 0.059 Uiso 1 1 calc R
C21 C 1.0511(3) -0.1638(3) -0.04150(7) 0.0439(8) Uani 1 1 d .
C22 C 1.0990(5) -0.0609(4) -0.05581(8) 0.0745(13) Uani 1 1 d .
H22 H 1.1266 0.0080 -0.0450 0.089 Uiso 1 1 calc R
C23 C 1.1066(5) -0.0582(4) -0.08599(9) 0.0763(14) Uani 1 1 d .
H23 H 1.1389 0.0132 -0.0952 0.092 Uiso 1 1 calc R
C24 C 1.0676(3) -0.1587(3) -0.10306(7) 0.0443(8) Uani 1 1 d .
C25 C 1.0196(3) -0.2618(4) -0.08862(8) 0.0564(10) Uani 1 1 d .
H25 H 0.9932 -0.3313 -0.0994 0.068 Uiso 1 1 calc R
C26 C 1.0100(3) -0.2638(4) -0.05811(8) 0.0544(9) Uani 1 1 d .
H26 H 0.9753 -0.3338 -0.0489 0.065 Uiso 1 1 calc R
C27 C 1.0818(3) -0.1545(3) -0.13534(7) 0.0431(8) Uani 1 1 d .
C28 C 1.0408(4) -0.0520(3) -0.15121(8) 0.0595(11) Uani 1 1 d .
H28 H 0.9994 0.0133 -0.1416 0.071 Uiso 1 1 calc R
C29 C 1.0600(3) -0.0446(3) -0.18108(7) 0.0517(10) Uani 1 1 d .
H29 H 1.0322 0.0261 -0.1912 0.062 Uiso 1 1 calc R
C30 C 1.1198(3) -0.1404(3) -0.19623(7) 0.0397(8) Uani 1 1 d .
C31 C 1.1584(3) -0.2437(4) -0.18026(7) 0.0480(8) Uani 1 1 d .
H31 H 1.1982 -0.3100 -0.1899 0.058 Uiso 1 1 calc R
C32 C 1.1396(3) -0.2511(3) -0.15066(7) 0.0473(8) Uani 1 1 d .
H32 H 1.1661 -0.3225 -0.1406 0.057 Uiso 1 1 calc R
C33 C 1.1469(3) -0.1269(3) -0.22859(8) 0.0525(9) Uani 1 1 d .
H33A H 1.0763 -0.0832 -0.2378 0.063 Uiso 1 1 calc R
H33B H 1.2227 -0.0759 -0.2311 0.063 Uiso 1 1 calc R
C34 C 1.2790(3) -0.2970(3) -0.24942(7) 0.0426(8) Uani 1 1 d .
H34 H 1.3561 -0.2559 -0.2465 0.051 Uiso 1 1 calc R
C35 C 1.0763(4) -0.3345(4) -0.25001(10) 0.0811(15) Uani 1 1 d .
H35 H 0.9885 -0.3271 -0.2478 0.097 Uiso 1 1 calc R
C36 C 1.1415(3) -0.4348(4) -0.26052(11) 0.0819(16) Uani 1 1 d .
H36 H 1.1046 -0.5089 -0.2672 0.098 Uiso 1 1 calc R
C37 C 1.0102(3) 0.3916(4) 0.04378(8) 0.0607(11) Uani 1 1 d .
H37 H 1.0229 0.4203 0.0247 0.073 Uiso 1 1 calc R
C38 C 0.9345(5) 0.2984(4) 0.08055(9) 0.0730(13) Uani 1 1 d .
H38 H 0.8834 0.2477 0.0923 0.088 Uiso 1 1 calc R
C39 C 1.0343(5) 0.3648(4) 0.09029(10) 0.0754(14) Uani 1 1 d .
H39 H 1.0637 0.3696 0.1095 0.090 Uiso 1 1 calc R
C40 C 1.1762(4) 0.5268(5) 0.06743(10) 0.0899(16) Uani 1 1 d .
H40A H 1.2028 0.5482 0.0477 0.108 Uiso 1 1 calc R
H40B H 1.2510 0.5016 0.0785 0.108 Uiso 1 1 calc R
C41 C 1.1141(4) 0.6395(5) 0.08187(10) 0.0732(13) Uani 1 1 d .
C42 C 1.0002(5) 0.6871(5) 0.07112(10) 0.0910(17) Uani 1 1 d .
H42 H 0.9677 0.6558 0.0536 0.109 Uiso 1 1 calc R
C43 C 0.9344(5) 0.7797(4) 0.08576(9) 0.0778(14) Uani 1 1 d .
H43 H 0.8574 0.8081 0.0781 0.093 Uiso 1 1 calc R
C44 C 0.9799(4) 0.8311(4) 0.11146(9) 0.0593(11) Uani 1 1 d .
C45 C 1.0954(5) 0.7847(4) 0.12172(10) 0.0792(14) Uani 1 1 d .
H45 H 1.1299 0.8174 0.1389 0.095 Uiso 1 1 calc R
C46 C 1.1598(4) 0.6917(5) 0.10705(11) 0.0853(15) Uani 1 1 d .
H46 H 1.2371 0.6634 0.1145 0.102 Uiso 1 1 calc R
C47 C 0.9102(4) 0.9293(3) 0.12780(8) 0.0564(10) Uani 1 1 d .
C48 C 0.8265(4) 1.0105(4) 0.11380(9) 0.0686(12) Uani 1 1 d .
H48 H 0.8118 1.0018 0.0938 0.082 Uiso 1 1 calc R
C49 C 0.7648(4) 1.1036(4) 0.12915(10) 0.0698(12) Uani 1 1 d .
H49 H 0.7090 1.1566 0.1192 0.084 Uiso 1 1 calc R
C50 C 0.7836(4) 1.1205(4) 0.15873(10) 0.0686(12) Uani 1 1 d .
C51 C 0.8628(4) 1.0365(5) 0.17276(10) 0.0723(13) Uani 1 1 d .
H51 H 0.8755 1.0444 0.1929 0.087 Uiso 1 1 calc R
C52 C 0.9237(4) 0.9418(4) 0.15791(9) 0.0680(12) Uani 1 1 d .
H52 H 0.9745 0.8853 0.1682 0.082 Uiso 1 1 calc R
C53 C 0.7277(4) 1.2294(4) 0.17528(11) 0.0774(13) Uani 1 1 d .
H53A H 0.6533 1.2604 0.1649 0.093 Uiso 1 1 calc R
H53B H 0.7009 1.2017 0.1946 0.093 Uiso 1 1 calc R
C54 C 0.8947(3) 1.3519(3) 0.20150(8) 0.0506(9) Uani 1 1 d .
H54 H 0.8922 1.3038 0.2185 0.061 Uiso 1 1 calc R
C55 C 0.8557(4) 1.4201(4) 0.15795(10) 0.0722(13) Uani 1 1 d .
H55 H 0.8217 1.4287 0.1392 0.087 Uiso 1 1 calc R
C56 C 0.9479(4) 1.4927(4) 0.16999(8) 0.0592(10) Uani 1 1 d .
H56 H 0.9878 1.5607 0.1611 0.071 Uiso 1 1 calc R

loop_
_atom_site_aniso_label
_atom_site_aniso_U_11
_atom_site_aniso_U_22
_atom_site_aniso_U_33
_atom_site_aniso_U_23
_atom_site_aniso_U_13
_atom_site_aniso_U_12
Zn1 0.03645(18) 0.0393(2) 0.0380(2) 0.00084(18) 0.00444(15) -0.00092(19)
Zn2 0.03406(18) 0.03057(19) 0.03319(19) -0.00207(16) 0.00494(16) -0.00034(17)
N1 0.0404(16) 0.0394(17) 0.0513(18) 0.0001(13) 0.0090(13) 0.0004(14)
N2 0.0392(16) 0.0360(18) 0.0439(16) -0.0035(12) 0.0028(13) 0.0030(13)
N3 0.0436(15) 0.0451(17) 0.0438(15) -0.0055(15) 0.0005(12) 0.0098(16)
N4 0.0309(14) 0.0407(17) 0.0537(17) -0.0127(13) -0.0058(13) 0.0063(13)
N5 0.0466(16) 0.0482(18) 0.0385(16) -0.0022(13) -0.0011(14) -0.0054(15)
N6 0.0456(17) 0.080(2) 0.052(2) -0.0247(17) -0.0023(16) -0.0043(19)
N7 0.0497(18) 0.054(2) 0.071(2) -0.0105(18) -0.0150(17) -0.0017(17)
N8 0.0467(16) 0.0431(19) 0.0362(16) -0.0022(13) -0.0030(12) -0.0035(14)
O1 0.0382(12) 0.0574(17) 0.0471(14) 0.0033(12) 0.0089(10) -0.0085(12)
O2 0.0558(15) 0.083(2) 0.0386(15) 0.0024(13) 0.0135(11) -0.0112(14)
O3 0.0442(14) 0.083(2) 0.0472(15) 0.0241(13) -0.0028(11) 0.0069(14)
O4 0.103(2) 0.0518(18) 0.0498(16) -0.0067(13) -0.0056(14) 0.0129(17)
O5 0.0421(12) 0.0364(14) 0.0415(13) -0.0019(10) 0.0121(10) 0.0008(11)
O6 0.0506(14) 0.0427(16) 0.0604(17) 0.0079(12) 0.0249(12) -0.0007(12)
O7 0.0538(13) 0.0525(16) 0.0481(14) 0.0150(12) -0.0083(11) -0.0045(13)
O8 0.0628(15) 0.0344(14) 0.0399(14) 0.0052(11) 0.0020(11) -0.0121(12)
O9 0.0587(14) 0.0525(16) 0.0420(13) 0.0014(12) 0.0020(11) -0.0217(13)
O10 0.0703(16) 0.0447(15) 0.0469(14) 0.0081(11) 0.0099(13) 0.0150(13)
S1 0.0460(5) 0.0342(5) 0.0322(4) 0.0055(3) 0.0048(3) -0.0061(4)
C1 0.0400(19) 0.040(2) 0.037(2) 0.0017(15) 0.0083(16) 0.0016(16)
C2 0.0341(17) 0.0343(18) 0.0333(17) 0.0082(13) 0.0028(14) 0.0001(15)
C3 0.0322(17) 0.0337(18) 0.0366(18) 0.0038(13) 0.0004(14) -0.0033(14)
C4 0.0367(17) 0.0361(19) 0.0349(18) 0.0058(14) 0.0027(14) -0.0029(15)
C5 0.0420(19) 0.059(2) 0.039(2) 0.0072(17) 0.0077(16) -0.0161(18)
C6 0.0418(19) 0.063(3) 0.042(2) -0.0005(17) 0.0023(16) -0.0160(18)
C7 0.0405(18) 0.0349(19) 0.0343(18) 0.0091(14) -0.0017(15) -0.0001(15)
C8 0.0436(19) 0.045(2) 0.0353(19) 0.0122(16) -0.0040(15) -0.0035(17)
C9 0.0315(15) 0.0355(17) 0.0324(16) 0.0033(16) -0.0013(14) -0.0064(15)
C10 0.0288(14) 0.0363(18) 0.0245(15) 0.0002(13) -0.0023(12) -0.0043(15)
C11 0.0300(16) 0.0281(17) 0.0356(17) -0.0005(13) 0.0005(13) 0.0041(14)
C12 0.0390(17) 0.0310(18) 0.0268(16) 0.0030(13) 0.0011(14) -0.0053(15)
C13 0.0400(17) 0.045(2) 0.0426(19) 0.0092(17) 0.0156(14) 0.0057(17)
C14 0.0369(18) 0.035(2) 0.047(2) 0.0050(15) 0.0093(15) 0.0062(15)
C15 0.0306(16) 0.0354(18) 0.0254(16) 0.0000(13) -0.0020(13) -0.0023(14)
C16 0.0342(14) 0.0351(17) 0.0372(17) 0.0023(15) 0.0047(14) 0.0022(17)
C17 0.041(2) 0.043(2) 0.0470(19) -0.0010(17) 0.0083(15) -0.0066(18)
C18 0.042(2) 0.050(2) 0.081(3) -0.004(2) 0.0093(18) -0.013(2)
C19 0.051(2) 0.041(2) 0.077(3) -0.009(2) 0.005(2) -0.0079(19)
C20 0.050(2) 0.050(2) 0.047(2) -0.0023(17) 0.0011(17) 0.0133(18)
C21 0.049(2) 0.036(2) 0.047(2) -0.0030(16) 0.0034(16) 0.0008(17)
C22 0.120(4) 0.050(3) 0.053(3) -0.0199(19) 0.015(3) -0.035(3)
C23 0.126(4) 0.047(3) 0.057(3) -0.0058(19) 0.017(3) -0.030(3)
C24 0.053(2) 0.037(2) 0.043(2) -0.0037(16) -0.0007(17) 0.0004(18)
C25 0.073(2) 0.041(2) 0.055(2) -0.002(2) -0.0037(19) -0.009(2)
C26 0.066(2) 0.042(2) 0.055(2) 0.0023(19) 0.0002(18) -0.007(2)
C27 0.0467(19) 0.038(2) 0.045(2) -0.0007(15) -0.0034(17) 0.0015(18)
C28 0.088(3) 0.039(2) 0.052(2) -0.0055(17) 0.015(2) 0.024(2)
C29 0.074(3) 0.032(2) 0.049(2) 0.0022(16) 0.0019(18) 0.0170(19)
C30 0.0376(18) 0.0324(19) 0.049(2) -0.0005(15) 0.0016(15) 0.0069(15)
C31 0.0530(19) 0.043(2) 0.048(2) -0.0028(18) 0.0044(16) 0.017(2)
C32 0.0526(19) 0.036(2) 0.054(2) 0.0047(18) -0.0022(16) 0.0130(19)
C33 0.059(2) 0.041(2) 0.058(2) 0.0032(19) 0.0067(19) 0.0181(18)
C34 0.0359(17) 0.044(2) 0.048(2) -0.0029(16) 0.0021(15) 0.0035(16)
C35 0.035(2) 0.087(3) 0.122(4) -0.047(3) -0.007(2) 0.007(2)
C36 0.036(2) 0.079(3) 0.131(4) -0.055(3) -0.009(2) 0.001(2)
C37 0.053(2) 0.089(3) 0.039(2) -0.008(2) 0.0039(18) -0.020(2)
C38 0.112(4) 0.055(3) 0.052(3) 0.0142(19) -0.014(3) -0.022(3)
C39 0.111(4) 0.061(3) 0.055(3) -0.005(2) -0.037(3) 0.004(3)
C40 0.056(3) 0.123(4) 0.091(3) -0.047(3) 0.010(2) -0.033(3)
C41 0.064(3) 0.083(3) 0.073(3) -0.018(3) 0.001(2) -0.037(3)
C42 0.118(4) 0.100(4) 0.055(3) -0.011(3) -0.021(3) -0.024(4)
C43 0.101(4) 0.073(3) 0.059(3) -0.005(2) -0.021(3) 0.000(3)
C44 0.069(3) 0.051(3) 0.058(3) 0.001(2) -0.015(2) -0.029(2)
C45 0.073(3) 0.085(4) 0.080(3) -0.030(3) -0.016(3) -0.020(3)
C46 0.056(3) 0.102(4) 0.098(4) -0.027(3) -0.017(3) -0.022(3)
C47 0.064(2) 0.044(2) 0.061(2) 0.0066(19) -0.019(2) -0.023(2)
C48 0.090(3) 0.055(3) 0.060(3) 0.010(2) -0.012(2) -0.022(3)
C49 0.073(3) 0.056(3) 0.080(3) 0.014(2) -0.018(2) -0.015(2)
C50 0.052(2) 0.068(3) 0.086(3) -0.007(2) -0.025(2) -0.025(2)
C51 0.068(3) 0.078(3) 0.071(3) -0.015(3) -0.029(2) -0.008(3)
C52 0.068(3) 0.065(3) 0.071(3) -0.004(2) -0.032(2) -0.007(2)
C53 0.047(2) 0.069(3) 0.116(4) -0.021(3) -0.021(2) -0.013(2)
C54 0.055(2) 0.049(2) 0.049(2) -0.0032(17) -0.0043(19) -0.008(2)
C55 0.079(3) 0.078(3) 0.060(3) -0.002(2) -0.035(2) 0.003(3)
C56 0.069(3) 0.057(3) 0.051(2) 0.0078(19) -0.006(2) -0.002(2)

loop_
_atom_type_symbol
_atom_type_description
_atom_type_scat_dispersion_real
_atom_type_scat_dispersion_imag
_atom_type_scat_source
C C 0.0033 0.0016 'International Tables Vol C Tables 4.2.6.8 and 6.1.1.4'
H H 0.0000 0.0000 'International Tables Vol C Tables 4.2.6.8 and 6.1.1.4'
N N 0.0061 0.0033 'International Tables Vol C Tables 4.2.6.8 and 6.1.1.4'
O O 0.0106 0.0060 'International Tables Vol C Tables 4.2.6.8 and 6.1.1.4'
S S 0.1246 0.1234 'International Tables Vol C Tables 4.2.6.8 and 6.1.1.4'
Zn Zn 0.2839 1.4301 'International Tables Vol C Tables 4.2.6.8 and 6.1.1.4'

loop_
_geom_angle_atom_site_label_1
_geom_angle_atom_site_label_2
_geom_angle_atom_site_label_3
_geom_angle
_geom_angle_site_symmetry_1
_geom_angle_site_symmetry_3
O3 Zn1 O1 117.91(10) 4 .
O3 Zn1 N5 109.01(11) 4 .
O1 Zn1 N5 101.25(10) . .
O3 Zn1 N1 116.03(12) 4 .
O1 Zn1 N1 104.51(11) . .
N5 Zn1 N1 106.65(11) . .
O8 Zn2 N4 111.01(10) 3 4_345
O8 Zn2 N8 99.78(10) 3 3_635
N4 Zn2 N8 114.21(11) 4_345 3_635
O8 Zn2 O5 111.66(9) 3 .
N4 Zn2 O5 114.17(10) 4_345 .
N8 Zn2 O5 105.02(10) 3_635 .
C17 N1 C18 105.2(3) . .
C17 N1 Zn1 125.8(2) . .
C18 N1 Zn1 128.9(2) . .
C17 N2 C19 107.7(3) . .
C17 N2 C20 126.6(3) . .
C19 N2 C20 125.5(3) . .
C34 N3 C35 107.6(3) . .
C34 N3 C33 124.4(3) . .
C35 N3 C33 127.5(3) . .
C34 N4 C36 105.2(3) . .
C34 N4 Zn2 126.8(2) . 4_645
C36 N4 Zn2 127.9(3) . 4_645
C37 N5 C38 104.4(3) . .
C37 N5 Zn1 129.2(2) . .
C38 N5 Zn1 126.1(3) . .
C37 N6 C39 106.4(3) . .
C37 N6 C40 126.3(4) . .
C39 N6 C40 125.3(3) . .
C54 N7 C55 106.1(3) . .
C54 N7 C53 125.7(4) . .
C55 N7 C53 128.2(4) . .
C54 N8 C56 106.4(3) . .
C54 N8 Zn2 126.3(2) . 3_665
C56 N8 Zn2 127.1(2) . 3_665
C1 O1 Zn1 107.74(19) . .
C8 O3 Zn1 134.7(2) . 4_455
C9 O5 Zn2 103.07(18) . .
C16 O8 Zn2 118.7(2) . 3_545
O9 S1 O10 118.30(15) . .
O9 S1 C12 109.15(14) . .
O10 S1 C12 107.81(14) . .
O9 S1 C4 107.16(14) . .
O10 S1 C4 108.98(15) . .
C12 S1 C4 104.60(15) . .
O2 C1 O1 123.0(3) . .
O2 C1 C2 119.8(3) . .
O1 C1 C2 117.2(3) . .
C3 C2 C7 119.9(3) . .
C3 C2 C1 119.4(3) . .
C7 C2 C1 120.6(3) . .
C2 C3 C4 120.3(3) . .
C2 C3 H3 119.8 . .
C4 C3 H3 119.8 . .
C5 C4 C3 120.0(3) . .
C5 C4 S1 120.8(2) . .
C3 C4 S1 119.0(2) . .
C4 C5 C6 119.8(3) . .
C4 C5 H5 120.1 . .
C6 C5 H5 120.1 . .
C5 C6 C7 120.9(3) . .
C5 C6 H6 119.5 . .
C7 C6 H6 119.5 . .
C6 C7 C2 119.0(3) . .
C6 C7 C8 117.2(3) . .
C2 C7 C8 123.8(3) . .
O4 C8 O3 126.3(3) . .
O4 C8 C7 120.5(3) . .
O3 C8 C7 112.9(3) . .
O6 C9 O5 123.0(3) . .
O6 C9 C10 117.6(3) . .
O5 C9 C10 119.4(3) . .
C11 C10 C15 119.9(3) . .
C11 C10 C9 120.4(3) . .
C15 C10 C9 119.6(3) . .
C12 C11 C10 119.8(3) . .
C12 C11 H11 120.1 . .
C10 C11 H11 120.1 . .
C11 C12 C13 120.4(3) . .
C11 C12 S1 119.9(2) . .
C13 C12 S1 119.6(2) . .
C14 C13 C12 119.9(3) . .
C14 C13 H13 120.0 . .
C12 C13 H13 120.0 . .
C13 C14 C15 120.0(3) . .
C13 C14 H14 120.0 . .
C15 C14 H14 120.0 . .
C14 C15 C10 119.8(3) . .
C14 C15 C16 117.7(3) . .
C10 C15 C16 122.5(2) . .
O7 C16 O8 126.3(3) . .
O7 C16 C15 119.0(3) . .
O8 C16 C15 114.5(3) . .
N1 C17 N2 111.2(3) . .
N1 C17 H17 124.4 . .
N2 C17 H17 124.4 . .
C19 C18 N1 109.6(3) . .
C19 C18 H18 125.2 . .
N1 C18 H18 125.2 . .
C18 C19 N2 106.3(3) . .
C18 C19 H19 126.8 . .
N2 C19 H19 126.8 . .
N2 C20 C21 112.7(3) . .
N2 C20 H20A 109.0 . .
C21 C20 H20A 109.0 . .
N2 C20 H20B 109.0 . .
C21 C20 H20B 109.0 . .
H20A C20 H20B 107.8 . .
C22 C21 C26 118.2(3) . .
C22 C21 C20 120.5(3) . .
C26 C21 C20 121.3(3) . .
C21 C22 C23 120.9(4) . .
C21 C22 H22 119.6 . .
C23 C22 H22 119.6 . .
C22 C23 C24 121.8(4) . .
C22 C23 H23 119.1 . .
C24 C23 H23 119.1 . .
C25 C24 C23 117.2(3) . .
C25 C24 C27 122.4(3) . .
C23 C24 C27 120.3(3) . .
C24 C25 C26 121.1(4) . .
C24 C25 H25 119.5 . .
C26 C25 H25 119.5 . .
C21 C26 C25 120.9(4) . .
C21 C26 H26 119.5 . .
C25 C26 H26 119.5 . .
C28 C27 C32 117.5(3) . .
C28 C27 C24 121.0(3) . .
C32 C27 C24 121.5(3) . .
C27 C28 C29 121.2(3) . .
C27 C28 H28 119.4 . .
C29 C28 H28 119.4 . .
C28 C29 C30 121.1(3) . .
C28 C29 H29 119.4 . .
C30 C29 H29 119.4 . .
C31 C30 C29 117.3(3) . .
C31 C30 C33 122.4(3) . .
C29 C30 C33 120.2(3) . .
C32 C31 C30 121.7(3) . .
C32 C31 H31 119.2 . .
C30 C31 H31 119.2 . .
C31 C32 C27 121.2(3) . .
C31 C32 H32 119.4 . .
C27 C32 H32 119.4 . .
N3 C33 C30 113.3(3) . .
N3 C33 H33A 108.9 . .
C30 C33 H33A 108.9 . .
N3 C33 H33B 108.9 . .
C30 C33 H33B 108.9 . .
H33A C33 H33B 107.7 . .
N4 C34 N3 111.7(3) . .
N4 C34 H34 124.2 . .
N3 C34 H34 124.2 . .
N3 C35 C36 105.5(3) . .
N3 C35 H35 127.2 . .
C36 C35 H35 127.2 . .
C35 C36 N4 109.9(4) . .
C35 C36 H36 125.0 . .
N4 C36 H36 125.0 . .
N5 C37 N6 112.1(3) . .
N5 C37 H37 123.9 . .
N6 C37 H37 123.9 . .
C39 C38 N5 110.9(4) . .
C39 C38 H38 124.6 . .
N5 C38 H38 124.6 . .
C38 C39 N6 106.2(4) . .
C38 C39 H39 126.9 . .
N6 C39 H39 126.9 . .
N6 C40 C41 108.7(3) . .
N6 C40 H40A 110.0 . .
C41 C40 H40A 110.0 . .
N6 C40 H40B 110.0 . .
C41 C40 H40B 110.0 . .
H40A C40 H40B 108.3 . .
C46 C41 C42 116.8(5) . .
C46 C41 C40 122.5(5) . .
C42 C41 C40 120.5(4) . .
C43 C42 C41 121.6(5) . .
C43 C42 H42 119.2 . .
C41 C42 H42 119.2 . .
C42 C43 C44 121.5(5) . .
C42 C43 H43 119.3 . .
C44 C43 H43 119.3 . .
C43 C44 C45 116.6(4) . .
C43 C44 C47 122.5(4) . .
C45 C44 C47 120.9(4) . .
C46 C45 C44 121.5(4) . .
C46 C45 H45 119.3 . .
C44 C45 H45 119.3 . .
C41 C46 C45 122.1(5) . .
C41 C46 H46 118.9 . .
C45 C46 H46 118.9 . .
C52 C47 C48 117.4(4) . .
C52 C47 C44 121.1(4) . .
C48 C47 C44 121.5(4) . .
C49 C48 C47 120.9(4) . .
C49 C48 H48 119.6 . .
C47 C48 H48 119.6 . .
C50 C49 C48 121.7(4) . .
C50 C49 H49 119.1 . .
C48 C49 H49 119.1 . .
C49 C50 C51 117.2(4) . .
C49 C50 C53 122.5(4) . .
C51 C50 C53 120.2(4) . .
C52 C51 C50 121.9(4) . .
C52 C51 H51 119.0 . .
C50 C51 H51 119.0 . .
C51 C52 C47 120.7(4) . .
C51 C52 H52 119.6 . .
C47 C52 H52 119.6 . .
N7 C53 C50 110.9(3) . .
N7 C53 H53A 109.5 . .
C50 C53 H53A 109.5 . .
N7 C53 H53B 109.5 . .
C50 C53 H53B 109.5 . .
H53A C53 H53B 108.1 . .
N8 C54 N7 111.9(3) . .
N8 C54 H54 124.1 . .
N7 C54 H54 124.1 . .
C56 C55 N7 107.7(4) . .
C56 C55 H55 126.1 . .
N7 C55 H55 126.1 . .
C55 C56 N8 107.9(4) . .
C55 C56 H56 126.1 . .
N8 C56 H56 126.1 . .

loop_
_geom_bond_atom_site_label_1
_geom_bond_atom_site_label_2
_geom_bond_distance
_geom_bond_site_symmetry_2
Zn1 O3 1.935(2) 4
Zn1 O1 2.001(2) .
Zn1 N5 2.005(3) .
Zn1 N1 2.017(3) .
Zn2 O8 1.960(2) 3
Zn2 N4 1.995(3) 4_345
Zn2 N8 2.018(3) 3_635
Zn2 O5 2.030(2) .
N1 C17 1.322(4) .
N1 C18 1.374(4) .
N2 C17 1.339(4) .
N2 C19 1.356(4) .
N2 C20 1.478(4) .
N3 C34 1.328(4) .
N3 C35 1.354(5) .
N3 C33 1.463(4) .
N4 C34 1.308(4) .
N4 C36 1.358(4) .
N4 Zn2 1.995(3) 4_645
N5 C37 1.310(4) .
N5 C38 1.349(4) .
N6 C37 1.336(4) .
N6 C39 1.350(5) .
N6 C40 1.469(5) .
N7 C54 1.322(4) .
N7 C55 1.370(5) .
N7 C53 1.473(5) .
N8 C54 1.321(4) .
N8 C56 1.362(4) .
N8 Zn2 2.018(3) 3_665
O1 C1 1.277(4) .
O2 C1 1.223(4) .
O3 C8 1.274(4) .
O3 Zn1 1.935(2) 4_455
O4 C8 1.212(4) .
O5 C9 1.270(4) .
O6 C9 1.228(4) .
O7 C16 1.223(3) .
O8 C16 1.280(4) .
O8 Zn2 1.960(2) 3_545
O9 S1 1.434(2) .
O10 S1 1.437(2) .
S1 C12 1.763(3) .
S1 C4 1.775(3) .
C1 C2 1.507(4) .
C2 C3 1.376(4) .
C2 C7 1.392(4) .
C3 C4 1.387(4) .
C3 H3 0.9300 .
C4 C5 1.374(4) .
C5 C6 1.376(4) .
C5 H5 0.9300 .
C6 C7 1.387(4) .
C6 H6 0.9300 .
C7 C8 1.520(4) .
C9 C10 1.498(4) .
C10 C11 1.391(4) .
C10 C15 1.392(4) .
C11 C12 1.374(4) .
C11 H11 0.9300 .
C12 C13 1.389(4) .
C13 C14 1.384(4) .
C13 H13 0.9300 .
C14 C15 1.386(4) .
C14 H14 0.9300 .
C15 C16 1.516(4) .
C17 H17 0.9300 .
C18 C19 1.355(5) .
C18 H18 0.9300 .
C19 H19 0.9300 .
C20 C21 1.501(4) .
C20 H20A 0.9700 .
C20 H20B 0.9700 .
C21 C22 1.370(5) .
C21 C26 1.375(5) .
C22 C23 1.377(5) .
C22 H22 0.9300 .
C23 C24 1.384(5) .
C23 H23 0.9300 .
C24 C25 1.375(5) .
C24 C27 1.479(4) .
C25 C26 1.393(5) .
C25 H25 0.9300 .
C26 H26 0.9300 .
C27 C28 1.377(5) .
C27 C32 1.383(4) .
C28 C29 1.377(4) .
C28 H28 0.9300 .
C29 C30 1.382(4) .
C29 H29 0.9300 .
C30 C31 1.379(5) .
C30 C33 1.508(5) .
C31 C32 1.365(4) .
C31 H31 0.9300 .
C32 H32 0.9300 .
C33 H33A 0.9700 .
C33 H33B 0.9700 .
C34 H34 0.9300 .
C35 C36 1.355(5) .
C35 H35 0.9300 .
C36 H36 0.9300 .
C37 H37 0.9300 .
C38 C39 1.339(6) .
C38 H38 0.9300 .
C39 H39 0.9300 .
C40 C41 1.515(6) .
C40 H40A 0.9700 .
C40 H40B 0.9700 .
C41 C46 1.361(6) .
C41 C42 1.388(7) .
C42 C43 1.376(7) .
C42 H42 0.9300 .
C43 C44 1.377(5) .
C43 H43 0.9300 .
C44 C45 1.390(6) .
C44 C47 1.477(6) .
C45 C46 1.372(6) .
C45 H45 0.9300 .
C46 H46 0.9300 .
C47 C52 1.385(5) .
C47 C48 1.388(5) .
C48 C49 1.375(6) .
C48 H48 0.9300 .
C49 C50 1.373(6) .
C49 H49 0.9300 .
C50 C51 1.378(6) .
C50 C53 1.502(6) .
C51 C52 1.372(6) .
C51 H51 0.9300 .
C52 H52 0.9300 .
C53 H53A 0.9700 .
C53 H53B 0.9700 .
C54 H54 0.9300 .
C55 C56 1.354(5) .
C55 H55 0.9300 .
C56 H56 0.9300 .

loop_
_geom_torsion_atom_site_label_1
_geom_torsion_atom_site_label_2
_geom_torsion_atom_site_label_3
_geom_torsion_atom_site_label_4
_geom_torsion
_geom_torsion_site_symmetry_1
O3 Zn1 N1 C17 80.7(3) 4
O1 Zn1 N1 C17 -147.7(3) .
N5 Zn1 N1 C17 -40.9(3) .
O3 Zn1 N1 C18 -103.0(3) 4
O1 Zn1 N1 C18 28.6(3) .
N5 Zn1 N1 C18 135.3(3) .
O3 Zn1 N5 C37 -24.2(4) 4
O1 Zn1 N5 C37 -149.2(3) .
N1 Zn1 N5 C37 101.8(3) .
O3 Zn1 N5 C38 149.2(3) 4
O1 Zn1 N5 C38 24.2(3) .
N1 Zn1 N5 C38 -84.8(3) .
O3 Zn1 O1 C1 55.6(3) 4
N5 Zn1 O1 C1 174.3(2) .
N1 Zn1 O1 C1 -75.0(2) .
O8 Zn2 O5 C9 172.93(17) 3
N4 Zn2 O5 C9 -60.1(2) 4_345
N8 Zn2 O5 C9 65.7(2) 3_635
Zn1 O1 C1 O2 -6.6(4) .
Zn1 O1 C1 C2 173.0(2) .
O2 C1 C2 C3 -163.7(3) .
O1 C1 C2 C3 16.7(4) .
O2 C1 C2 C7 14.4(5) .
O1 C1 C2 C7 -165.3(3) .
C7 C2 C3 C4 0.3(5) .
C1 C2 C3 C4 178.4(3) .
C2 C3 C4 C5 0.9(5) .
C2 C3 C4 S1 -175.1(2) .
O9 S1 C4 C5 172.7(3) .
O10 S1 C4 C5 -58.2(3) .
C12 S1 C4 C5 56.9(3) .
O9 S1 C4 C3 -11.4(3) .
O10 S1 C4 C3 117.7(3) .
C12 S1 C4 C3 -127.2(3) .
C3 C4 C5 C6 -1.0(5) .
S1 C4 C5 C6 174.9(3) .
C4 C5 C6 C7 -0.1(6) .
C5 C6 C7 C2 1.3(5) .
C5 C6 C7 C8 -178.5(3) .
C3 C2 C7 C6 -1.4(5) .
C1 C2 C7 C6 -179.5(3) .
C3 C2 C7 C8 178.4(3) .
C1 C2 C7 C8 0.4(5) .
Zn1 O3 C8 O4 -71.7(5) 4_455
Zn1 O3 C8 C7 114.9(3) 4_455
C6 C7 C8 O4 -94.0(4) .
C2 C7 C8 O4 86.2(4) .
C6 C7 C8 O3 79.8(4) .
C2 C7 C8 O3 -100.0(4) .
Zn2 O5 C9 O6 8.1(3) .
Zn2 O5 C9 C10 -171.8(2) .
O6 C9 C10 C11 160.5(3) .
O5 C9 C10 C11 -19.6(4) .
O6 C9 C10 C15 -17.2(4) .
O5 C9 C10 C15 162.8(3) .
C15 C10 C11 C12 -0.4(4) .
C9 C10 C11 C12 -178.1(3) .
C10 C11 C12 C13 -2.2(4) .
C10 C11 C12 S1 179.7(2) .
O9 S1 C12 C11 114.7(3) .
O10 S1 C12 C11 -15.0(3) .
C4 S1 C12 C11 -130.9(3) .
O9 S1 C12 C13 -63.3(3) .
O10 S1 C12 C13 167.0(3) .
C4 S1 C12 C13 51.1(3) .
C11 C12 C13 C14 3.6(5) .
S1 C12 C13 C14 -178.3(3) .
C12 C13 C14 C15 -2.4(5) .
C13 C14 C15 C10 -0.2(5) .
C13 C14 C15 C16 -180.0(3) .
C11 C10 C15 C14 1.6(4) .
C9 C10 C15 C14 179.3(3) .
C11 C10 C15 C16 -178.7(3) .
C9 C10 C15 C16 -1.0(4) .
Zn2 O8 C16 O7 16.6(4) 3_545
Zn2 O8 C16 C15 -167.42(18) 3_545
C14 C15 C16 O7 93.6(4) .
C10 C15 C16 O7 -86.1(4) .
C14 C15 C16 O8 -82.6(3) .
C10 C15 C16 O8 97.7(3) .
C18 N1 C17 N2 -0.2(4) .
Zn1 N1 C17 N2 176.8(2) .
C19 N2 C17 N1 0.3(4) .
C20 N2 C17 N1 175.4(3) .
C17 N1 C18 C19 0.1(4) .
Zn1 N1 C18 C19 -176.8(3) .
N1 C18 C19 N2 0.1(4) .
C17 N2 C19 C18 -0.2(4) .
C20 N2 C19 C18 -175.4(3) .
C17 N2 C20 C21 -83.1(4) .
C19 N2 C20 C21 91.2(4) .
N2 C20 C21 C22 77.0(5) .
N2 C20 C21 C26 -102.6(4) .
C26 C21 C22 C23 -0.5(7) .
C20 C21 C22 C23 179.9(4) .
C21 C22 C23 C24 -0.5(8) .
C22 C23 C24 C25 0.5(7) .
C22 C23 C24 C27 -177.7(4) .
C23 C24 C25 C26 0.5(6) .
C27 C24 C25 C26 178.6(3) .
C22 C21 C26 C25 1.5(6) .
C20 C21 C26 C25 -178.9(3) .
C24 C25 C26 C21 -1.6(6) .
C25 C24 C27 C28 132.9(4) .
C23 C24 C27 C28 -49.0(6) .
C25 C24 C27 C32 -48.9(5) .
C23 C24 C27 C32 129.1(4) .
C32 C27 C28 C29 -1.8(6) .
C24 C27 C28 C29 176.4(3) .
C27 C28 C29 C30 0.7(6) .
C28 C29 C30 C31 0.5(5) .
C28 C29 C30 C33 -176.3(4) .
C29 C30 C31 C32 -0.6(5) .
C33 C30 C31 C32 176.2(3) .
C30 C31 C32 C27 -0.5(5) .
C28 C27 C32 C31 1.7(5) .
C24 C27 C32 C31 -176.5(3) .
C34 N3 C33 C30 -98.1(4) .
C35 N3 C33 C30 72.4(5) .
C31 C30 C33 N3 24.5(5) .
C29 C30 C33 N3 -158.8(3) .
C36 N4 C34 N3 -0.1(4) .
Zn2 N4 C34 N3 179.7(2) 4_645
C35 N3 C34 N4 0.9(4) .
C33 N3 C34 N4 173.0(3) .
C34 N3 C35 C36 -1.3(5) .
C33 N3 C35 C36 -173.1(4) .
N3 C35 C36 N4 1.3(6) .
C34 N4 C36 C35 -0.7(5) .
Zn2 N4 C36 C35 179.4(3) 4_645
C38 N5 C37 N6 0.2(5) .
Zn1 N5 C37 N6 174.7(2) .
C39 N6 C37 N5 -0.8(5) .
C40 N6 C37 N5 -165.6(3) .
C37 N5 C38 C39 0.6(5) .
Zn1 N5 C38 C39 -174.2(3) .
N5 C38 C39 N6 -1.1(5) .
C37 N6 C39 C38 1.1(5) .
C40 N6 C39 C38 166.1(4) .
C37 N6 C40 C41 97.5(5) .
C39 N6 C40 C41 -64.5(6) .
N6 C40 C41 C46 119.1(5) .
N6 C40 C41 C42 -55.1(6) .
C46 C41 C42 C43 -2.2(7) .
C40 C41 C42 C43 172.3(5) .
C41 C42 C43 C44 1.4(8) .
C42 C43 C44 C45 0.1(7) .
C42 C43 C44 C47 -179.1(4) .
C43 C44 C45 C46 -0.6(7) .
C47 C44 C45 C46 178.6(4) .
C42 C41 C46 C45 1.7(7) .
C40 C41 C46 C45 -172.7(4) .
C44 C45 C46 C41 -0.3(8) .
C43 C44 C47 C52 152.0(4) .
C45 C44 C47 C52 -27.2(6) .
C43 C44 C47 C48 -26.5(6) .
C45 C44 C47 C48 154.4(4) .
C52 C47 C48 C49 3.3(6) .
C44 C47 C48 C49 -178.2(4) .
C47 C48 C49 C50 0.2(6) .
C48 C49 C50 C51 -2.7(6) .
C48 C49 C50 C53 173.6(4) .
C49 C50 C51 C52 1.7(6) .
C53 C50 C51 C52 -174.7(4) .
C50 C51 C52 C47 1.9(7) .
C48 C47 C52 C51 -4.3(6) .
C44 C47 C52 C51 177.2(4) .
C54 N7 C53 C50 -97.0(5) .
C55 N7 C53 C50 79.7(5) .
C49 C50 C53 N7 -96.8(5) .
C51 C50 C53 N7 79.4(5) .
C56 N8 C54 N7 -0.7(4) .
Zn2 N8 C54 N7 174.6(2) 3_665
C55 N7 C54 N8 1.1(4) .
C53 N7 C54 N8 178.4(3) .
C54 N7 C55 C56 -1.0(5) .
C53 N7 C55 C56 -178.3(3) .
N7 C55 C56 N8 0.6(5) .
C54 N8 C56 C55 0.0(4) .
Zn2 N8 C56 C55 -175.2(3) 3_665
